data_1001036
loop_
_publ_author_name
'Goreaud, M'
'Choisnet, J'
'Raveau, B'
'Deschanvres, A'

_publ_section_title
;
Sur les silicogermanates Ba(Si~2-x~ Ge~x~) O~5~ isotypes de la
sanbornite
;
_journal_coden_ASTM RVCMA8
_journal_name_full 'Revue de Chimie Minerale'
_journal_page_first 207
_journal_page_last 216
_journal_volume 11
_journal_year 1974
_chemical_formula_structural 'Ba Si1.5 Ge0.5 O5'
_chemical_formula_sum 'Ba Ge0.5 O5 Si1.5'
_chemical_name_systematic
;
Barium silicon germanium oxide (1/1.5/0.5/5)
;
_space_group_IT_number 62
_symmetry_cell_setting orthorhombic
_symmetry_Int_Tables_number 62
_symmetry_space_group_name_Hall '-P 2n 2ac'
_symmetry_space_group_name_H-M 'P c m n'
_cell_angle_alpha 90
_cell_angle_beta 90
_cell_angle_gamma 90
_cell_formula_units_Z 4
_cell_length_a 4.649
_cell_length_b 7.739
_cell_length_c 13.596
_cell_volume 489.2
_exptl_crystal_density_meas 3.98
_refine_ls_R_factor_all 0.067
_cod_original_formula_sum 'Ba Ge.5 O5 Si1.5'
_cod_database_code 1001036

loop_
_symmetry_equiv_pos_as_xyz
x,y,z
1/2-x,1/2-y,1/2+z
-x,1/2+y,-z
1/2+x,-y,1/2-z
-x,-y,-z
1/2+x,1/2+y,1/2-z
x,1/2-y,z
1/2-x,y,1/2+z

loop_
_atom_site_label
_atom_site_type_symbol
_atom_site_symmetry_multiplicity
_atom_site_Wyckoff_symbol
_atom_site_fract_x
_atom_site_fract_y
_atom_site_fract_z
_atom_site_occupancy
_atom_site_attached_hydrogens
_atom_site_calc_flag
Ba1 Ba2+ 4 c 0.282 0.25 0.045 1. 0 d
Si1 Si4+ 8 d 0.368 0.049 0.325 0.75 0 d
Ge1 Ge4+ 8 d 0.368 0.049 0.325 0.25 0 d
O1 O2- 4 c 0.451 0.25 0.338 1. 0 d
O2 O2- 8 d 0.171 0.043 0.218 1. 0 d
O3 O2- 8 d 0.188 0.923 0.422 1. 0 d

loop_
_atom_type_symbol
_atom_type_oxidation_number
Ba2+ 2.000
Si4+ 4.000
Ge4+ 4.000
O2- -2.000
